data_2212385
loop_
_publ_author_name
'Yodoshi, Masahiro'
'Mototsuji, Mari'
'Okabe, Nobuo'

_publ_section_title
;Aqua(cyclobutane-1,1-dicarboxylato-\k^2^<i>O</i>,<i>O</i>')(di-2-pyridylamine-\k^2^<i>N</i>,<i>N</i>')copper(II)
 trihydrate
;
_journal_coeditor_code TK2121
_journal_issue 2
_journal_name_full 'Acta Crystallographica Section E'
_journal_page_first m634
_journal_page_last m636
_journal_paper_doi 10.1107/S160053680700390X
_journal_volume 63
_journal_year 2007
_chemical_formula_iupac '[Cu (C6 H6 O2) (C10 H9 N3) (H2 O)], 3H2 O'
_chemical_formula_moiety 'C16 H17 Cu N3 O5, 3(H2 O)'
_chemical_formula_sum 'C16 H23 Cu N3 O8'
_chemical_formula_weight 448.92
_chemical_name_systematic
;
Aqua(cyclobutane-1,1-dicarboxylato-\k^2^O,O')(di-2-pyridylamine-
\k^2^N,N')copper(II) trihydrate
;
_space_group_IT_number 2
_symmetry_cell_setting triclinic
_symmetry_space_group_name_Hall '-P 1'
_symmetry_space_group_name_H-M 'P -1'
_cell_angle_alpha 70.31(3)
_cell_angle_beta 80.18(3)
_cell_angle_gamma 67.11(3)
_cell_formula_units_Z 2
_cell_length_a 8.810(9)
_cell_length_b 11.190(10)
_cell_length_c 11.203(9)
_cell_measurement_reflns_used 9199
_cell_measurement_temperature 123
_cell_measurement_theta_max 27.5
_cell_measurement_theta_min 3.1
_cell_volume 957.0(15)
_computing_cell_refinement RAPID-AUTO
_computing_data_collection 'RAPID-AUTO (Rigaku, 1998)'
_computing_data_reduction
;CrystalStructure (Rigaku/MSC, 2005) and
CRYSTALS (Betteridge <i>et al.</i>,  2003)
;
_computing_molecular_graphics 'ORTEP-3 (Farrugia, 1997) and PLATON (Spek, 2003)'
_computing_publication_material CrystalStructure
_computing_structure_refinement 'SHELXL97 (Sheldrick, 1997)'
_computing_structure_solution 'SHELXS97 (Sheldrick, 1997)'
_diffrn_detector_area_resol_mean 10.0
_diffrn_measured_fraction_theta_full 0.99
_diffrn_measured_fraction_theta_max 0.99
_diffrn_measurement_device_type 'Rigaku R-AXIS RAPID'
_diffrn_measurement_method \w
_diffrn_radiation_type 'Mo K\a'
_diffrn_radiation_wavelength 0.7107
_diffrn_reflns_av_R_equivalents 0.011
_diffrn_reflns_limit_h_max 11
_diffrn_reflns_limit_h_min -11
_diffrn_reflns_limit_k_max 13
_diffrn_reflns_limit_k_min -14
_diffrn_reflns_limit_l_max 14
_diffrn_reflns_limit_l_min -14
_diffrn_reflns_number 9508
_diffrn_reflns_theta_full 27.5
_diffrn_reflns_theta_max 27.5
_exptl_absorpt_coefficient_mu 1.191
_exptl_absorpt_correction_T_max 0.789
_exptl_absorpt_correction_T_min 0.712
_exptl_absorpt_correction_type multi-scan
_exptl_absorpt_process_details '(ABSCOR; Higashi, 1995)'
_exptl_crystal_colour blue
_exptl_crystal_density_diffrn 1.558
_exptl_crystal_density_method 'not measured'
_exptl_crystal_description prism
_exptl_crystal_F_000 466
_exptl_crystal_size_max 0.30
_exptl_crystal_size_mid 0.30
_exptl_crystal_size_min 0.20
_refine_diff_density_max 0.38
_refine_diff_density_min -0.37
_refine_ls_extinction_method none
_refine_ls_goodness_of_fit_ref 1.08
_refine_ls_hydrogen_treatment constr
_refine_ls_number_parameters 278
_refine_ls_number_reflns 4401
_refine_ls_R_factor_gt 0.021
_refine_ls_shift/su_max 0.000
_refine_ls_structure_factor_coef Fsqd
_refine_ls_weighting_details 'w = 1/[\s^2^(Fo^2^)+(0.0317P)^2^+0.4273P] where P=(Fo^2^+2Fc^2^)/3'
_refine_ls_weighting_scheme calc
_refine_ls_wR_factor_ref 0.060
_reflns_number_gt 4099
_reflns_number_total 4401
_reflns_threshold_expression F^2^>2\s(F^2^)
_cod_data_source_file tk2121.cif
_cod_data_source_block I
_cod_database_code 2212385

loop_
_symmetry_equiv_pos_site_id
_symmetry_equiv_pos_as_xyz
1 +X,+Y,+Z
2 -X,-Y,-Z

loop_
_atom_site_type_symbol
_atom_site_label
_atom_site_fract_x
_atom_site_fract_y
_atom_site_fract_z
_atom_site_U_iso_or_equiv
_atom_site_adp_type
_atom_site_calc_flag
_atom_site_refinement_flags
_atom_site_occupancy
Cu Cu1 0.32486(2) 0.267390(10) 0.350050(10) 0.01211(6) Uani d . 1.00
O O1 0.54040(10) 0.11967(9) 0.37828(8) 0.0155(2) Uani d . 1.00
O O2 0.79710(10) 0.02560(10) 0.31116(9) 0.0191(2) Uani d . 1.00
O O3 0.32940(10) 0.24330(10) 0.18422(9) 0.0185(2) Uani d . 1.00
O O4 0.48030(10) 0.17560(10) 0.02323(9) 0.0206(2) Uani d . 1.00
O O5 0.16510(10) 0.14090(10) 0.43572(9) 0.0172(2) Uani d . 1.00
O O6 0.26420(10) 0.03690(10) 0.05094(9) 0.0206(2) Uani d . 1.00
O O7 0.12250(10) 0.00330(10) 0.29110(10) 0.0198(2) Uani d . 1.00
O O8 0.18100(10) 0.76580(10) 0.50430(10) 0.0238(2) Uani d . 1.00
N N1 0.14800(10) 0.45070(10) 0.29730(10) 0.0147(2) Uani d . 1.00
N N2 0.34840(10) 0.29810(10) 0.50910(10) 0.0132(2) Uani d . 1.00
N N3 0.23110(10) 0.53750(10) 0.43010(10) 0.0171(2) Uani d . 1.00
C C1 0.0482(2) 0.47610(10) 0.20460(10) 0.0203(3) Uani d . 1.00
C C2 -0.0570(2) 0.6034(2) 0.14540(10) 0.0247(3) Uani d . 1.00
C C3 -0.0626(2) 0.71280(10) 0.18140(10) 0.0244(3) Uani d . 1.00
C C4 0.0330(2) 0.68930(10) 0.27700(10) 0.0209(3) Uani d . 1.00
C C5 0.1374(2) 0.55570(10) 0.33470(10) 0.0148(2) Uani d . 1.00
C C6 0.31540(10) 0.42110(10) 0.52090(10) 0.0137(2) Uani d . 1.00
C C7 0.3666(2) 0.43720(10) 0.62490(10) 0.0187(3) Uani d . 1.00
C C8 0.4461(2) 0.32400(10) 0.71960(10) 0.0209(3) Uani d . 1.00
C C9 0.4736(2) 0.19570(10) 0.71050(10) 0.0192(3) Uani d . 1.00
C C10 0.4257(2) 0.18710(10) 0.60470(10) 0.0161(2) Uani d . 1.00
C C11 0.6132(2) 0.22150(10) 0.16360(10) 0.0155(2) Uani d . 1.00
C C12 0.7604(2) 0.2301(2) 0.06830(10) 0.0260(3) Uani d . 1.00
C C13 0.7653(2) 0.3446(2) 0.1133(2) 0.0373(4) Uani d . 1.00
C C14 0.5892(2) 0.36430(10) 0.17320(10) 0.0229(3) Uani d . 1.00
C C15 0.6568(2) 0.11380(10) 0.29280(10) 0.0142(2) Uani d . 1.00
C C16 0.4651(2) 0.21210(10) 0.11930(10) 0.0152(2) Uani d . 1.00
H H1 0.0517 0.4034 0.1802 0.024 Uiso c R 1.00
H H2 -0.1233 0.6166 0.0824 0.030 Uiso c R 1.00
H H3 -0.1306 0.8007 0.1409 0.029 Uiso c R 1.00
H H4 0.0290 0.7608 0.3036 0.025 Uiso c R 1.00
H H5 0.3468 0.5236 0.6293 0.022 Uiso c R 1.00
H H6 0.4813 0.3325 0.7890 0.025 Uiso c R 1.00
H H7 0.5236 0.1176 0.7751 0.023 Uiso c R 1.00
H H8 0.4470 0.1014 0.5978 0.019 Uiso c R 1.00
H H9 0.2382 0.6108 0.4337 0.021 Uiso c R 1.00
H H10 0.8582 0.1484 0.0866 0.031 Uiso c R 1.00
H H11 0.7332 0.2590 -0.0198 0.031 Uiso c R 1.00
H H12 0.8482 0.3138 0.1747 0.045 Uiso c R 1.00
H H13 0.7733 0.4229 0.0445 0.045 Uiso c R 1.00
H H14 0.5034 0.4390 0.1211 0.027 Uiso c R 1.00
H H15 0.5764 0.3687 0.2595 0.027 Uiso c R 1.00
H H16 0.1673 0.0967 0.3904 0.026 Uiso c R 1.00
H H17 0.1842 0.0914 0.5070 0.026 Uiso c R 1.00
H H18 0.3226 -0.0289 0.0312 0.031 Uiso c R 1.00
H H19 0.3206 0.0831 0.0407 0.031 Uiso c R 1.00
H H20 0.1622 0.0128 0.2198 0.030 Uiso c R 1.00
H H21 0.0246 0.0219 0.2852 0.030 Uiso c R 1.00
H H22 0.0850 0.7881 0.5285 0.036 Uiso c R 1.00
H H23 0.1861 0.8306 0.4458 0.036 Uiso c R 1.00

loop_
_atom_site_aniso_label
_atom_site_aniso_U_11
_atom_site_aniso_U_22
_atom_site_aniso_U_33
_atom_site_aniso_U_12
_atom_site_aniso_U_13
_atom_site_aniso_U_23
Cu1 0.01284(8) 0.01218(8) 0.01185(8) -0.00338(6) -0.00055(5) -0.00554(6)
O1 0.0157(4) 0.0134(4) 0.0139(4) -0.0032(4) 0.0023(3) -0.0035(3)
O2 0.0133(4) 0.0220(5) 0.0197(5) -0.0041(4) 0.0003(4) -0.0064(4)
O3 0.0163(5) 0.0251(5) 0.0181(5) -0.0067(4) 0.0001(4) -0.0125(4)
O4 0.0228(5) 0.0267(5) 0.0152(5) -0.0076(4) 0.0005(4) -0.0119(4)
O5 0.0205(5) 0.0178(5) 0.0152(4) -0.0089(4) -0.0003(4) -0.0050(4)
O6 0.0192(5) 0.0218(5) 0.0195(5) -0.0043(4) -0.0024(4) -0.0073(4)
O7 0.0153(5) 0.0255(5) 0.0199(5) -0.0083(4) 0.0009(4) -0.0080(4)
O8 0.0225(5) 0.0162(5) 0.0321(6) -0.0060(4) 0.0030(4) -0.0096(4)
N1 0.0136(5) 0.0157(5) 0.0137(5) -0.0036(4) -0.0013(4) -0.0047(4)
N2 0.0135(5) 0.0125(5) 0.0124(5) -0.0032(4) -0.0012(4) -0.0038(4)
N3 0.0224(6) 0.0107(5) 0.0186(5) -0.0040(4) -0.0057(4) -0.0046(4)
C1 0.0158(6) 0.0265(7) 0.0195(6) -0.0055(6) -0.0021(5) -0.0097(6)
C2 0.0171(7) 0.0327(8) 0.0191(7) -0.0035(6) -0.0059(5) -0.0053(6)
C3 0.0185(7) 0.0218(7) 0.0211(7) -0.0002(6) -0.0040(5) 0.0012(5)
C4 0.0215(7) 0.0144(6) 0.0212(7) -0.0025(5) -0.0021(5) -0.0026(5)
C5 0.0144(6) 0.0144(6) 0.0133(6) -0.0043(5) -0.0002(4) -0.0027(5)
C6 0.0135(6) 0.0140(6) 0.0133(6) -0.0044(5) -0.0002(4) -0.0046(5)
C7 0.0222(7) 0.0193(7) 0.0178(6) -0.0076(5) -0.0019(5) -0.0088(5)
C8 0.0218(7) 0.0279(7) 0.0148(6) -0.0086(6) -0.0029(5) -0.0079(5)
C9 0.0177(6) 0.0202(7) 0.0138(6) -0.0030(5) -0.0029(5) -0.0014(5)
C10 0.0159(6) 0.0136(6) 0.0149(6) -0.0030(5) -0.0002(5) -0.0025(5)
C11 0.0169(6) 0.0184(6) 0.0126(6) -0.0092(5) 0.0014(5) -0.0041(5)
C12 0.0237(7) 0.0384(9) 0.0172(7) -0.0176(7) 0.0051(5) -0.0051(6)
C13 0.0420(10) 0.0470(10) 0.0355(9) -0.0349(9) 0.0076(7) -0.0089(8)
C14 0.0334(8) 0.0196(7) 0.0205(7) -0.0165(6) -0.0023(6) -0.0032(5)
C15 0.0162(6) 0.0150(6) 0.0145(6) -0.0073(5) -0.0001(5) -0.0065(5)
C16 0.0183(6) 0.0140(6) 0.0131(6) -0.0056(5) -0.0014(5) -0.0036(5)

loop_
_atom_type_symbol
_atom_type_description
_atom_type_scat_dispersion_real
_atom_type_scat_dispersion_imag
_atom_type_scat_source
C C 0.003 0.002
;
International Tables for Crystallography
(1992, Vol. C, Tables 4.2.6.8 and 6.1.1.4)
;
H H 0.000 0.000
;
International Tables for Crystallography
(1992, Vol. C, Table 6.1.1.4)
;
Cu Cu 0.320 1.265
;
International Tables for Crystallography
(1992, Vol. C, Tables 4.2.6.8 and 6.1.1.4)
;
N N 0.006 0.003
;
International Tables for Crystallography
(1992, Vol. C, Tables 4.2.6.8 and 6.1.1.4)
;
O O 0.011 0.006
;
International Tables for Crystallography
(1992, Vol. C, Tables 4.2.6.8 and 6.1.1.4)
;

loop_
_geom_angle_atom_site_label_1
_geom_angle_atom_site_label_2
_geom_angle_atom_site_label_3
_geom_angle
O1 Cu1 O3 88.28(4)
O1 Cu1 O5 98.10(4)
O1 Cu1 N1 162.85(5)
O1 Cu1 N2 87.89(4)
O3 Cu1 O5 91.06(5)
O3 Cu1 N1 90.91(4)
O3 Cu1 N2 171.99(5)
O5 Cu1 N1 99.04(4)
O5 Cu1 N2 96.45(5)
N1 Cu1 N2 90.68(5)
C15 O1 Cu1 121.73(7)
C16 O3 Cu1 120.40(10)
H16 O5 Cu1 110.8889
H16 O5 H17 109.1213
H17 O5 Cu1 116.1636
H18 O6 H19 105.8306
H20 O7 H21 105.8582
H22 O8 H23 104.3396
C1 N1 Cu1 118.20(10)
C1 N1 C5 117.70(10)
C5 N1 Cu1 123.38(9)
C6 N2 Cu1 123.80(8)
C6 N2 C10 118.10(10)
C10 N2 Cu1 117.30(10)
C5 N3 C6 130.40(10)
C5 N3 H9 114.7920
C6 N3 H9 114.7896
N1 C1 H1 118.3673
N1 C1 C2 123.3(2)
C2 C1 H1 118.3670
C1 C2 C3 118.7(2)
C1 C2 H2 120.6652
C3 C2 H2 120.6684
C4 C3 C2 119.10(10)
C4 C3 H3 120.4208
H3 C3 C2 120.4308
C5 C4 H4 120.3750
C5 C4 C3 119.2(2)
H4 C4 C3 120.3843
C7 C6 N2 121.80(10)
C7 C6 N3 117.20(10)
C8 C7 C6 119.1(2)
C8 C7 H5 120.4225
H5 C7 C6 120.4319
C9 C8 C7 119.1(2)
C9 C8 H6 120.4364
H6 C8 C7 120.4363
C10 C9 C8 118.80(10)
C10 C9 H7 120.6231
H7 C9 C8 120.6266
H8 C10 N2 118.5232
H8 C10 C9 118.5282
C12 C11 C14 88.80(10)
C12 C11 C15 115.70(10)
C12 C11 C16 118.50(10)
C14 C11 C15 110.10(10)
C14 C11 C16 115.40(10)
C15 C11 C16 107.40(10)
C13 C12 C11 88.70(10)
C13 C12 H10 113.8605
C13 C12 H11 113.8637
H10 C12 C11 113.8620
H10 C12 H11 111.0768
H11 C12 C11 113.8674
C14 C13 C12 89.6(2)
C14 C13 H12 113.7223
C14 C13 H13 113.7171
H12 C13 C12 113.7217
H12 C13 H13 110.9605
H13 C13 C12 113.7149
H14 C14 C11 113.9872
H14 C14 H15 111.1899
H14 C14 C13 113.9953
H15 C14 C11 113.9871
H15 C14 C13 113.9904

loop_
_geom_bond_atom_site_label_1
_geom_bond_atom_site_label_2
_geom_bond_distance
_geom_bond_publ_flag
Cu1 O1 1.962(2) yes
Cu1 O3 1.9570(10) yes
Cu1 O5 2.254(3) yes
Cu1 N1 1.999(2) yes
Cu1 N2 1.9830(10) yes
O1 C15 1.276(2) ?
O2 C15 1.2430(10) ?
O3 C16 1.276(2) ?
O4 C16 1.244(2) ?
O5 H16 0.8136 ?
O5 H17 0.8050 ?
O6 H18 0.7951 ?
O6 H19 0.8167 ?
O7 H20 0.8048 ?
O7 H21 0.8137 ?
O8 H22 0.8091 ?
O8 H23 0.8073 ?
N1 C1 1.360(2) ?
N1 C5 1.340(2) ?
N2 C6 1.340(2) ?
N2 C10 1.3590(10) ?
N3 C5 1.375(2) ?
N3 C6 1.3760(10) ?
N3 H9 0.8601 ?
C1 N1 1.360(2) ?
C1 C2 1.368(2) ?
C1 H1 0.9300 ?
C2 C1 1.368(2) ?
C2 C3 1.394(3) ?
C2 H2 0.9301 ?
C3 C4 1.368(2) ?
C3 H3 0.9300 ?
C4 C5 1.407(2) ?
C4 H4 0.9300 ?
C6 C7 1.406(2) ?
C7 C8 1.371(2) ?
C7 H5 0.9300 ?
C8 C9 1.396(2) ?
C8 H6 0.9300 ?
C9 C10 1.369(2) ?
C9 H7 0.9301 ?
C10 H8 0.9301 ?
C11 C12 1.545(2) ?
C11 C14 1.566(2) ?
C11 C15 1.532(2) ?
C11 C16 1.524(2) ?
C12 C13 1.545(3) ?
C12 H10 0.9700 ?
C12 H11 0.9700 ?
C13 C14 1.544(3) ?
C13 H12 0.9700 ?
C13 H13 0.9700 ?
C14 H14 0.9700 ?
C14 H15 0.9700 ?
H1 C1 0.9300 ?
H18 O6 0.7951 ?
H21 O7 0.8137 ?

loop_
_geom_hbond_atom_site_label_D
_geom_hbond_atom_site_label_H
_geom_hbond_atom_site_label_A
_geom_hbond_site_symmetry_A
_geom_hbond_distance_DH
_geom_hbond_distance_HA
_geom_hbond_distance_DA
_geom_hbond_angle_DHA
_geom_hbond_publ_flag
N3 H9 O8 . 0.86 2.00 2.799(2) 154 yes
O5 H16 O7 . 0.81 1.93 2.734(2) 168 yes
O5 H17 O2 2_656 0.81 2.01 2.811(3) 173.0(10) yes
O6 H18 O4 2_655 0.79 2.04 2.818(3) 164(2) yes
O6 H19 O4 . 0.82 2.00 2.810(2) 173 yes
O7 H20 O6 . 0.81 1.93 2.734(3) 178 yes
O7 H21 O2 1_455 0.81 1.96 2.756(2) 164.0(10) yes
O8 H22 O5 2_566 0.81 2.05 2.852(3) 172.0(10) yes
O8 H23 O7 1_565 0.81 2.07 2.848(3) 161(2) yes

loop_
_geom_torsion_atom_site_label_1
_geom_torsion_atom_site_label_2
_geom_torsion_atom_site_label_3
_geom_torsion_atom_site_label_4
_geom_torsion
O3 Cu1 O1 C15 45.50(10)
O1 Cu1 O3 C16 -35.90(10)
O1 Cu1 O5 H16 -71.7
O1 Cu1 N1 C1 112.3(2)
O1 Cu1 N2 C6 134.70(10)
Cu1 O1 C15 O2 175.70(10)
Cu1 O1 C15 C11 -5.1(2)
Cu1 O3 C16 O4 168.80(10)
Cu1 O3 C16 C11 -11.4(2)
Cu1 N1 C1 C2 -168.20(10)
Cu1 N1 C5 N3 -11.7(2)
Cu1 N1 C5 C4 167.10(10)
Cu1 N2 C6 N3 13.2(2)
Cu1 N2 C10 C9 169.00(10)
C6 N3 C5 N1 -16.8(2)
C6 N3 C5 C4 164.40(10)
C5 N3 C6 N2 16.1(2)
N1 C1 C2 C3 0.1(2)
C1 C2 C3 C4 -1.9(2)
C2 C3 C4 C5 1.4(2)
C3 C4 C5 N1 1.1(2)
C3 C4 C5 N3 179.90(10)
N2 C6 C7 C8 -3.0(2)
C6 C7 C8 C9 -0.2(2)
C7 C8 C9 C10 2.4(2)
C8 C9 C10 N2 -1.8(2)
C14 C11 C12 C13 16.70(10)
C12 C11 C14 C13 -16.80(10)
C12 C11 C15 O1 169.70(10)
C12 C11 C15 O2 -11.1(2)
C12 C11 C16 O3 -160.80(10)
C12 C11 C16 O4 19.0(2)
C11 C12 C13 C14 -17.00(10)
C12 C13 C14 C11 16.80(10)
